data_1548896
loop_
_publ_author_name
'Raghava, Saripalli V.'
'Srivastava, Bhartendu K.'
'Ramshad, Kalluruttimmal'
'Antharjanam, Sudhadevi'
'Varghese, Babu'
'Muraleedharan, Kannoth M.'

_publ_section_title
;
 From helical supramolecular arrays to gel-forming networks: lattice
 restructuring and aggregation control in peptide-based sulfamides to
 integrate new functional attributes.
;
_journal_issue 12
_journal_name_full 'Soft matter'
_journal_page_first 2357
_journal_page_last 2364
_journal_paper_doi 10.1039/c7sm02495a
_journal_volume 14
_journal_year 2018
_chemical_absolute_configuration ad
_chemical_formula_moiety 'C24 H46 N4 O8 S'
_chemical_formula_sum 'C24 H46 N4 O8 S'
_chemical_formula_weight 550.71
_space_group_crystal_system monoclinic
_space_group_IT_number 4
_space_group_name_Hall 'P 2yb'
_space_group_name_H-M_alt 'P 1 21 1'
_symmetry_space_group_name_Hall 'P 2yb'
_symmetry_space_group_name_H-M 'P 1 21 1'
_atom_sites_solution_hydrogens mixed
_audit_creation_method SHELXL-2014/7
_audit_update_record
;
2017-11-01 deposited with the CCDC.
2018-02-08 downloaded from the CCDC.
;
_cell_angle_alpha 90
_cell_angle_beta 105.503(3)
_cell_angle_gamma 90
_cell_formula_units_Z 2
_cell_length_a 9.5100(9)
_cell_length_b 15.8715(12)
_cell_length_c 10.7748(11)
_cell_measurement_reflns_used 3300
_cell_measurement_temperature 293(2)
_cell_measurement_theta_max 20.16
_cell_measurement_theta_min 2.34
_cell_volume 1567.2(2)
_computing_cell_refinement 'APEX2/SAINT (Bruker, 2004)'
_computing_data_collection 'APEX2 (Bruker, 2004)'
_computing_data_reduction 'SAINT/XPREP (Bruker, 2004)'
_computing_molecular_graphics 'ORTEP3 (Farrugia, 1997) and Mercury (Bruno et al., 2002)'
_computing_publication_material 'SHELXL-2014/7 (Sheldrick, 2014)'
_computing_structure_refinement 'SHELXL-2014/7 (Sheldrick, 2014)'
_computing_structure_solution 'SIR92 (Altornare et al., 1993)'
_diffrn_ambient_temperature 293(2)
_diffrn_measured_fraction_theta_full 1.000
_diffrn_measured_fraction_theta_max 0.958
_diffrn_measurement_device_type 'Bruker axs kappa apex2 CCD Diffractometer'
_diffrn_measurement_method '\w and \f scan'
_diffrn_radiation_monochromator graphite
_diffrn_radiation_source 'fine-focus sealed tube'
_diffrn_radiation_type MoK\a
_diffrn_radiation_wavelength 0.71073
_diffrn_reflns_av_unetI/netI 0.1105
_diffrn_reflns_Laue_measured_fraction_full 1.000
_diffrn_reflns_Laue_measured_fraction_max 0.958
_diffrn_reflns_limit_h_max 11
_diffrn_reflns_limit_h_min -11
_diffrn_reflns_limit_k_max 19
_diffrn_reflns_limit_k_min -19
_diffrn_reflns_limit_l_max 13
_diffrn_reflns_limit_l_min -13
_diffrn_reflns_number 18505
_diffrn_reflns_point_group_measured_fraction_full 0.999
_diffrn_reflns_point_group_measured_fraction_max 0.943
_diffrn_reflns_theta_full 25.242
_diffrn_reflns_theta_max 26.872
_diffrn_reflns_theta_min 2.222
_exptl_absorpt_coefficient_mu 0.150
_exptl_absorpt_correction_T_max 0.7452
_exptl_absorpt_correction_T_min 0.6510
_exptl_absorpt_correction_type multi-scan
_exptl_crystal_colour colourless
_exptl_crystal_density_diffrn 1.167
_exptl_crystal_description needle
_exptl_crystal_F_000 596
_exptl_crystal_size_max 0.300
_exptl_crystal_size_mid 0.200
_exptl_crystal_size_min 0.150
_refine_diff_density_max 0.330
_refine_diff_density_min -0.334
_refine_diff_density_rms 0.062
_refine_ls_abs_structure_details
;
 Flack x determined using 1021 quotients [(I+)-(I-)]/[(I+)+(I-)]
 (Parsons, Flack and Wagner, Acta Cryst. B69 (2013) 249-259).
;
_refine_ls_abs_structure_Flack 0.03(7)
_refine_ls_extinction_coef 0.013(2)
_refine_ls_extinction_expression Fc^*^=kFc[1+0.001xFc^2^\l^3^/sin(2\q)]^-1/4^
_refine_ls_extinction_method 'SHELXL-2014/7 (Sheldrick 2014'
_refine_ls_goodness_of_fit_ref 1.017
_refine_ls_hydrogen_treatment mixed
_refine_ls_matrix_type full
_refine_ls_number_parameters 352
_refine_ls_number_reflns 18505
_refine_ls_number_restraints 5
_refine_ls_restrained_S_all 1.017
_refine_ls_R_factor_all 0.1276
_refine_ls_R_factor_gt 0.0603
_refine_ls_shift/su_max 0.002
_refine_ls_shift/su_mean 0.000
_refine_ls_structure_factor_coef Fsqd
_refine_ls_weighting_details 'w=1/[\s^2^(Fo^2^)+(0.0391P)^2^+0.4153P] where P=(Fo^2^+2Fc^2^)/3'
_refine_ls_weighting_scheme calc
_refine_ls_wR_factor_gt 0.1211
_refine_ls_wR_factor_ref 0.1491
_reflns_Friedel_coverage 0.899
_reflns_Friedel_fraction_full 0.999
_reflns_Friedel_fraction_max 0.928
_reflns_number_gt 10678
_reflns_number_total 18505
_reflns_threshold_expression 'I > 2\s(I)'
_cod_data_source_file c7sm02495a2.cif
_cod_data_source_block 464
_cod_depositor_comments 'Adding full bibliography for 1548893--1548896.cif.'
_cod_database_code 1548896
_shelx_shelxl_version_number 2014/7
_shelx_space_group_comment
;
The symmetry employed for this shelxl refinement is uniquely defined
by the following loop, which should always be used as a source of
symmetry information in preference to the above space-group names.
They are only intended as comments.
;
_shelx_estimated_absorpt_t_min 0.956
_shelx_estimated_absorpt_t_max 0.978

loop_
_space_group_symop_operation_xyz
'x, y, z'
'-x, y+1/2, -z'

loop_
_atom_site_label
_atom_site_type_symbol
_atom_site_fract_x
_atom_site_fract_y
_atom_site_fract_z
_atom_site_U_iso_or_equiv
_atom_site_adp_type
_atom_site_occupancy
_atom_site_site_symmetry_order
_atom_site_calc_flag
_atom_site_refinement_flags_posn
_atom_site_refinement_flags_adp
C1 C -0.4800(13) 0.1564(9) -0.6515(12) 0.144(6) Uani 1 1 d . .
H1A H -0.5807 0.1401 -0.6796 0.217 Uiso 1 1 calc R U
H1B H -0.4626 0.2023 -0.7035 0.217 Uiso 1 1 calc R U
H1C H -0.4195 0.1095 -0.6598 0.217 Uiso 1 1 calc R U
C2 C -0.3072(12) 0.2071(6) -0.4672(11) 0.060(3) Uani 1 1 d . .
C3 C -0.2910(8) 0.2342(5) -0.3289(9) 0.043(2) Uani 1 1 d . .
H3 H -0.3411 0.1925 -0.2889 0.052 Uiso 1 1 calc R U
C4 C -0.3656(10) 0.3196(6) -0.3256(11) 0.062(3) Uani 1 1 d . .
H4 H -0.4685 0.3135 -0.3731 0.074 Uiso 1 1 calc R U
C5 C -0.3598(11) 0.3413(6) -0.1865(11) 0.083(4) Uani 1 1 d . .
H5A H -0.4017 0.2961 -0.1491 0.124 Uiso 1 1 calc R U
H5B H -0.2601 0.3493 -0.1383 0.124 Uiso 1 1 calc R U
H5C H -0.4138 0.3921 -0.1845 0.124 Uiso 1 1 calc R U
C6 C -0.3003(11) 0.3892(6) -0.3904(12) 0.095(4) Uani 1 1 d . .
H6A H -0.3060 0.3732 -0.4776 0.143 Uiso 1 1 calc R U
H6B H -0.3538 0.4404 -0.3903 0.143 Uiso 1 1 calc R U
H6C H -0.2001 0.3977 -0.3441 0.143 Uiso 1 1 calc R U
C7 C -0.0649(9) 0.1630(5) -0.2259(7) 0.036(2) Uani 1 1 d . .
C8 C 0.0998(9) 0.1715(4) -0.1730(8) 0.040(2) Uani 1 1 d . .
H8 H 0.1208 0.2242 -0.1244 0.049 Uiso 1 1 calc R U
C9 C 0.3258(11) 0.2047(7) -0.2420(12) 0.110(5) Uani 1 1 d . .
H9A H 0.3305 0.2560 -0.1940 0.165 Uiso 1 1 calc R U
H9B H 0.3817 0.1618 -0.1876 0.165 Uiso 1 1 calc R U
H9C H 0.3649 0.2140 -0.3142 0.165 Uiso 1 1 calc R U
C10 C 0.1681(9) 0.1764(5) -0.2897(9) 0.056(3) Uani 1 1 d . .
H10 H 0.1154 0.2203 -0.3476 0.067 Uiso 1 1 calc R U
C11 C 0.1519(11) 0.0946(6) -0.3675(10) 0.075(3) Uani 1 1 d . .
H11A H 0.2174 0.0528 -0.3169 0.090 Uiso 1 1 calc R U
H11B H 0.0531 0.0739 -0.3801 0.090 Uiso 1 1 calc R U
C12 C 0.1827(14) 0.1016(9) -0.4968(12) 0.128(5) Uani 1 1 d . .
H12A H 0.1698 0.0475 -0.5383 0.192 Uiso 1 1 calc R U
H12B H 0.1166 0.1414 -0.5490 0.192 Uiso 1 1 calc R U
H12C H 0.2812 0.1203 -0.4857 0.192 Uiso 1 1 calc R U
C13 C -0.0534(10) 0.0305(4) 0.1345(9) 0.045(2) Uani 1 1 d . .
H13 H 0.0111 0.0231 0.2214 0.054 Uiso 1 1 calc R U
C14 C -0.2080(10) 0.0539(5) 0.1465(10) 0.054(3) Uani 1 1 d . .
H14 H -0.1964 0.1038 0.2017 0.065 Uiso 1 1 calc R U
C15 C -0.3172(10) 0.0770(7) 0.0201(11) 0.084(4) Uani 1 1 d . .
H15A H -0.2770 0.1204 -0.0220 0.127 Uiso 1 1 calc R U
H15B H -0.3381 0.0282 -0.0344 0.127 Uiso 1 1 calc R U
H15C H -0.4057 0.0969 0.0369 0.127 Uiso 1 1 calc R U
C16 C -0.2716(13) -0.0151(6) 0.2137(14) 0.090(4) Uani 1 1 d . .
H16A H -0.3710 0.0003 0.2110 0.107 Uiso 1 1 calc R U
H16B H -0.2760 -0.0667 0.1645 0.107 Uiso 1 1 calc R U
C17 C -0.1914(16) -0.0333(8) 0.3509(15) 0.137(6) Uani 1 1 d . .
H17A H -0.2406 -0.0775 0.3836 0.206 Uiso 1 1 calc R U
H17B H -0.0935 -0.0507 0.3552 0.206 Uiso 1 1 calc R U
H17C H -0.1889 0.0165 0.4019 0.206 Uiso 1 1 calc R U
C18 C -0.0537(8) -0.0514(5) 0.0598(10) 0.040(2) Uani 1 1 d . .
C19 C -0.0829(9) -0.1241(4) -0.1445(8) 0.045(2) Uani 1 1 d . .
H19 H -0.1311 -0.1684 -0.1075 0.054 Uiso 1 1 calc R U
C20 C 0.0699(11) -0.1544(6) -0.1383(10) 0.054(3) Uani 1 1 d . .
C21 C 0.3033(12) -0.1158(7) -0.1625(13) 0.114(5) Uani 1 1 d . .
H21A H 0.3546 -0.0667 -0.1788 0.171 Uiso 1 1 calc R U
H21B H 0.3539 -0.1397 -0.0809 0.171 Uiso 1 1 calc R U
H21C H 0.2987 -0.1565 -0.2294 0.171 Uiso 1 1 calc R U
C22 C -0.1734(12) -0.1099(5) -0.2840(10) 0.064(3) Uani 1 1 d . .
H22 H -0.1331 -0.0612 -0.3186 0.077 Uiso 1 1 calc R U
C23 C -0.1648(13) -0.1870(6) -0.3686(10) 0.098(4) Uani 1 1 d . .
H23A H -0.0646 -0.1985 -0.3647 0.148 Uiso 1 1 calc R U
H23B H -0.2067 -0.2350 -0.3378 0.148 Uiso 1 1 calc R U
H23C H -0.2177 -0.1755 -0.4561 0.148 Uiso 1 1 calc R U
C24 C -0.3300(13) -0.0912(7) -0.2893(13) 0.106(5) Uani 1 1 d . .
H24A H -0.3845 -0.0826 -0.3772 0.159 Uiso 1 1 calc R U
H24B H -0.3707 -0.1378 -0.2539 0.159 Uiso 1 1 calc R U
H24C H -0.3347 -0.0413 -0.2402 0.159 Uiso 1 1 calc R U
N1 N 0.0008(7) 0.1030(5) 0.0736(6) 0.0397(17) Uani 1 1 d D .
N2 N 0.1664(6) 0.1022(5) -0.0884(6) 0.0395(16) Uani 1 1 d D .
N3 N -0.0795(7) -0.0481(4) -0.0671(8) 0.0397(19) Uani 1 1 d D .
N4 N -0.1379(7) 0.2346(4) -0.2575(7) 0.0409(19) Uani 1 1 d D .
O1 O 0.2412(6) 0.0320(3) 0.1207(6) 0.0548(19) Uani 1 1 d . .
O2 O 0.2249(7) 0.1882(3) 0.1059(6) 0.0564(18) Uani 1 1 d . .
O3 O -0.1255(5) 0.0935(3) -0.2412(5) 0.0500(17) Uani 1 1 d . .
O4 O -0.2134(9) 0.2044(6) -0.5202(8) 0.101(3) Uani 1 1 d . .
O5 O -0.4453(7) 0.1827(5) -0.5179(7) 0.093(3) Uani 1 1 d . .
O6 O -0.0335(6) -0.1184(3) 0.1206(6) 0.0536(18) Uani 1 1 d . .
O7 O 0.1099(7) -0.2263(4) -0.1227(7) 0.079(2) Uani 1 1 d . .
O8 O 0.1540(7) -0.0921(3) -0.1601(7) 0.070(2) Uani 1 1 d . .
S1 S 0.1689(2) 0.10681(13) 0.0629(2) 0.0452(6) Uani 1 1 d . .
H2 H 0.141(9) 0.050(3) -0.117(9) 0.08(4) Uiso 1 1 d D .
H3A H -0.103(7) -0.004(3) -0.115(6) 0.03(2) Uiso 1 1 d D .
H4A H -0.091(7) 0.282(3) -0.238(7) 0.03(2) Uiso 1 1 d D .
H1 H -0.035(7) 0.151(3) 0.090(7) 0.03(2) Uiso 1 1 d D .

loop_
_atom_site_aniso_label
_atom_site_aniso_U_11
_atom_site_aniso_U_22
_atom_site_aniso_U_33
_atom_site_aniso_U_23
_atom_site_aniso_U_13
_atom_site_aniso_U_12
C1 0.100(10) 0.225(16) 0.078(10) -0.075(10) -0.030(8) 0.041(10)
C2 0.048(7) 0.060(6) 0.058(9) -0.004(5) -0.010(6) 0.013(5)
C3 0.033(6) 0.033(5) 0.055(7) 0.001(4) -0.001(5) 0.002(4)
C4 0.051(6) 0.054(6) 0.070(9) -0.007(6) 0.000(6) 0.002(5)
C5 0.073(8) 0.071(7) 0.103(11) -0.029(7) 0.022(7) -0.004(6)
C6 0.094(9) 0.052(6) 0.123(11) 0.018(7) 0.000(8) -0.004(6)
C7 0.044(5) 0.027(5) 0.034(5) 0.003(4) 0.003(4) 0.006(4)
C8 0.045(6) 0.024(5) 0.048(6) 0.003(4) 0.005(5) 0.000(4)
C9 0.063(8) 0.128(10) 0.143(13) 0.013(9) 0.037(8) -0.020(7)
C10 0.051(6) 0.050(6) 0.067(8) 0.017(5) 0.017(5) -0.001(5)
C11 0.103(8) 0.058(7) 0.077(8) 0.006(6) 0.044(7) 0.006(6)
C12 0.208(15) 0.102(8) 0.101(10) 0.006(11) 0.087(10) 0.007(12)
C13 0.063(7) 0.023(4) 0.047(7) -0.001(4) 0.011(5) 0.000(4)
C14 0.060(7) 0.040(5) 0.072(8) -0.008(5) 0.035(6) 0.000(5)
C15 0.058(7) 0.107(9) 0.086(9) -0.004(7) 0.016(7) 0.009(6)
C16 0.109(10) 0.061(7) 0.121(13) 0.001(7) 0.070(9) -0.014(6)
C17 0.179(15) 0.147(13) 0.113(14) 0.065(11) 0.085(12) 0.015(11)
C18 0.046(6) 0.027(5) 0.044(7) -0.002(5) 0.009(5) 0.000(4)
C19 0.065(7) 0.022(4) 0.046(7) -0.005(4) 0.013(5) -0.006(4)
C20 0.078(8) 0.033(5) 0.054(8) -0.003(5) 0.020(6) -0.005(6)
C21 0.082(9) 0.082(8) 0.200(16) 0.026(9) 0.077(10) 0.017(7)
C22 0.096(9) 0.040(6) 0.049(7) -0.007(5) 0.004(6) -0.008(5)
C23 0.179(12) 0.063(7) 0.046(8) -0.019(6) 0.016(8) -0.018(8)
C24 0.098(10) 0.089(9) 0.102(12) -0.013(8) -0.022(8) -0.003(8)
N1 0.038(4) 0.026(4) 0.057(5) -0.005(4) 0.015(3) 0.003(4)
N2 0.051(4) 0.030(4) 0.033(4) 0.003(4) 0.006(3) 0.005(4)
N3 0.061(5) 0.019(4) 0.037(6) 0.003(4) 0.008(4) 0.000(4)
N4 0.037(5) 0.024(4) 0.055(5) 0.002(4) 0.000(4) -0.002(4)
O1 0.056(4) 0.041(4) 0.055(5) 0.010(3) -0.006(4) 0.012(3)
O2 0.059(4) 0.037(4) 0.061(5) -0.009(3) -0.004(3) -0.008(3)
O3 0.050(4) 0.029(3) 0.062(4) 0.007(3) -0.002(3) -0.003(3)
O4 0.075(6) 0.156(8) 0.073(6) -0.029(5) 0.022(5) -0.003(5)
O5 0.049(5) 0.140(7) 0.077(6) -0.049(5) -0.008(4) 0.009(4)
O6 0.078(5) 0.027(3) 0.052(5) 0.009(3) 0.012(3) 0.003(3)
O7 0.097(6) 0.027(3) 0.120(7) 0.001(4) 0.044(5) 0.011(4)
O8 0.070(5) 0.043(4) 0.106(6) 0.009(4) 0.040(4) 0.003(4)
S1 0.0471(14) 0.0298(11) 0.0500(16) 0.0018(14) -0.0023(11) 0.0021(13)

loop_
_atom_type_symbol
_atom_type_description
_atom_type_scat_dispersion_real
_atom_type_scat_dispersion_imag
_atom_type_scat_source
C C 0.0033 0.0016 'International Tables Vol C Tables 4.2.6.8 and 6.1.1.4'
H H 0.0000 0.0000 'International Tables Vol C Tables 4.2.6.8 and 6.1.1.4'
N N 0.0061 0.0033 'International Tables Vol C Tables 4.2.6.8 and 6.1.1.4'
O O 0.0106 0.0060 'International Tables Vol C Tables 4.2.6.8 and 6.1.1.4'
S S 0.1246 0.1234 'International Tables Vol C Tables 4.2.6.8 and 6.1.1.4'

loop_
_geom_angle_atom_site_label_1
_geom_angle_atom_site_label_2
_geom_angle_atom_site_label_3
_geom_angle
O5 C1 H1A 109.5
O5 C1 H1B 109.5
H1A C1 H1B 109.5
O5 C1 H1C 109.5
H1A C1 H1C 109.5
H1B C1 H1C 109.5
O4 C2 O5 125.3(11)
O4 C2 C3 126.3(9)
O5 C2 C3 108.3(10)
N4 C3 C2 110.2(7)
N4 C3 C4 112.9(7)
C2 C3 C4 110.3(7)
N4 C3 H3 107.8
C2 C3 H3 107.8
C4 C3 H3 107.8
C6 C4 C5 112.0(8)
C6 C4 C3 112.5(8)
C5 C4 C3 109.1(8)
C6 C4 H4 107.7
C5 C4 H4 107.7
C3 C4 H4 107.7
C4 C5 H5A 109.5
C4 C5 H5B 109.5
H5A C5 H5B 109.5
C4 C5 H5C 109.5
H5A C5 H5C 109.5
H5B C5 H5C 109.5
C4 C6 H6A 109.5
C4 C6 H6B 109.5
H6A C6 H6B 109.5
C4 C6 H6C 109.5
H6A C6 H6C 109.5
H6B C6 H6C 109.5
O3 C7 N4 122.5(7)
O3 C7 C8 121.7(7)
N4 C7 C8 115.8(7)
N2 C8 C7 113.5(6)
N2 C8 C10 109.6(6)
C7 C8 C10 108.1(7)
N2 C8 H8 108.5
C7 C8 H8 108.5
C10 C8 H8 108.5
C10 C9 H9A 109.5
C10 C9 H9B 109.5
H9A C9 H9B 109.5
C10 C9 H9C 109.5
H9A C9 H9C 109.5
H9B C9 H9C 109.5
C9 C10 C11 112.5(8)
C9 C10 C8 109.1(8)
C11 C10 C8 113.3(7)
C9 C10 H10 107.2
C11 C10 H10 107.2
C8 C10 H10 107.2
C12 C11 C10 115.4(9)
C12 C11 H11A 108.4
C10 C11 H11A 108.4
C12 C11 H11B 108.4
C10 C11 H11B 108.4
H11A C11 H11B 107.5
C11 C12 H12A 109.5
C11 C12 H12B 109.5
H12A C12 H12B 109.5
C11 C12 H12C 109.5
H12A C12 H12C 109.5
H12B C12 H12C 109.5
N1 C13 C18 112.3(7)
N1 C13 C14 107.5(6)
C18 C13 C14 112.2(7)
N1 C13 H13 108.2
C18 C13 H13 108.2
C14 C13 H13 108.2
C15 C14 C16 109.6(9)
C15 C14 C13 114.7(8)
C16 C14 C13 111.9(7)
C15 C14 H14 106.7
C16 C14 H14 106.7
C13 C14 H14 106.7
C14 C15 H15A 109.5
C14 C15 H15B 109.5
H15A C15 H15B 109.5
C14 C15 H15C 109.5
H15A C15 H15C 109.5
H15B C15 H15C 109.5
C17 C16 C14 116.5(10)
C17 C16 H16A 108.2
C14 C16 H16A 108.2
C17 C16 H16B 108.2
C14 C16 H16B 108.2
H16A C16 H16B 107.3
C16 C17 H17A 109.5
C16 C17 H17B 109.5
H17A C17 H17B 109.5
C16 C17 H17C 109.5
H17A C17 H17C 109.5
H17B C17 H17C 109.5
O6 C18 N3 122.8(8)
O6 C18 C13 118.3(9)
N3 C18 C13 118.9(7)
N3 C19 C20 111.2(7)
N3 C19 C22 111.0(7)
C20 C19 C22 111.6(8)
N3 C19 H19 107.6
C20 C19 H19 107.6
C22 C19 H19 107.6
O7 C20 O8 123.2(9)
O7 C20 C19 124.9(9)
O8 C20 C19 111.8(8)
O8 C21 H21A 109.5
O8 C21 H21B 109.5
H21A C21 H21B 109.5
O8 C21 H21C 109.5
H21A C21 H21C 109.5
H21B C21 H21C 109.5
C24 C22 C19 110.8(9)
C24 C22 C23 110.1(9)
C19 C22 C23 111.0(8)
C24 C22 H22 108.3
C19 C22 H22 108.3
C23 C22 H22 108.3
C22 C23 H23A 109.5
C22 C23 H23B 109.5
H23A C23 H23B 109.5
C22 C23 H23C 109.5
H23A C23 H23C 109.5
H23B C23 H23C 109.5
C22 C24 H24A 109.5
C22 C24 H24B 109.5
H24A C24 H24B 109.5
C22 C24 H24C 109.5
H24A C24 H24C 109.5
H24B C24 H24C 109.5
C13 N1 S1 121.5(6)
C13 N1 H1 113(5)
S1 N1 H1 115(5)
C8 N2 S1 118.6(6)
C8 N2 H2 117(6)
S1 N2 H2 108(6)
C18 N3 C19 121.7(7)
C18 N3 H3A 127(5)
C19 N3 H3A 111(5)
C7 N4 C3 120.9(6)
C7 N4 H4A 119(4)
C3 N4 H4A 120(4)
C2 O5 C1 115.2(9)
C20 O8 C21 116.1(7)
O2 S1 O1 121.1(3)
O2 S1 N2 105.7(4)
O1 S1 N2 106.0(4)
O2 S1 N1 107.4(4)
O1 S1 N1 107.7(4)
N2 S1 N1 108.5(3)

loop_
_geom_bond_atom_site_label_1
_geom_bond_atom_site_label_2
_geom_bond_distance
C1 O5 1.449(12)
C1 H1A 0.9600
C1 H1B 0.9600
C1 H1C 0.9600
C2 O4 1.181(11)
C2 O5 1.338(11)
C2 C3 1.519(13)
C3 N4 1.453(9)
C3 C4 1.534(10)
C3 H3 0.9800
C4 C6 1.524(13)
C4 C5 1.525(12)
C4 H4 0.9800
C5 H5A 0.9600
C5 H5B 0.9600
C5 H5C 0.9600
C6 H6A 0.9600
C6 H6B 0.9600
C6 H6C 0.9600
C7 O3 1.235(8)
C7 N4 1.327(9)
C7 C8 1.523(10)
C8 N2 1.460(9)
C8 C10 1.564(11)
C8 H8 0.9800
C9 C10 1.517(12)
C9 H9A 0.9600
C9 H9B 0.9600
C9 H9C 0.9600
C10 C11 1.531(12)
C10 H10 0.9800
C11 C12 1.503(12)
C11 H11A 0.9700
C11 H11B 0.9700
C12 H12A 0.9600
C12 H12B 0.9600
C12 H12C 0.9600
C13 N1 1.483(9)
C13 C18 1.529(11)
C13 C14 1.554(11)
C13 H13 0.9800
C14 C15 1.521(12)
C14 C16 1.524(12)
C14 H14 0.9800
C15 H15A 0.9600
C15 H15B 0.9600
C15 H15C 0.9600
C16 C17 1.500(16)
C16 H16A 0.9700
C16 H16B 0.9700
C17 H17A 0.9600
C17 H17B 0.9600
C17 H17C 0.9600
C18 O6 1.236(9)
C18 N3 1.324(10)
C19 N3 1.462(9)
C19 C20 1.515(11)
C19 C22 1.537(12)
C19 H19 0.9800
C20 O7 1.200(10)
C20 O8 1.332(9)
C21 O8 1.476(10)
C21 H21A 0.9600
C21 H21B 0.9600
C21 H21C 0.9600
C22 C24 1.505(12)
C22 C23 1.540(12)
C22 H22 0.9800
C23 H23A 0.9600
C23 H23B 0.9600
C23 H23C 0.9600
C24 H24A 0.9600
C24 H24B 0.9600
C24 H24C 0.9600
N1 S1 1.634(6)
N1 H1 0.88(4)
N2 S1 1.626(7)
N2 H2 0.89(4)
N3 H3A 0.86(4)
N4 H4A 0.87(4)
O1 S1 1.429(5)
O2 S1 1.426(5)

loop_
_geom_hbond_atom_site_label_D
_geom_hbond_atom_site_label_H
_geom_hbond_atom_site_label_A
_geom_hbond_distance_DH
_geom_hbond_distance_HA
_geom_hbond_distance_DA
_geom_hbond_angle_DHA
_geom_hbond_site_symmetry_A
C1 H1A O2 0.96 2.66 3.323(13) 126.9 1_454
C8 H8 O6 0.98 2.64 3.468(9) 143.0 2
C19 H19 O2 0.98 2.45 3.343(9) 151.8 2_545
C22 H22 O3 0.98 2.59 3.276(10) 127.3 .
N2 H2 O8 0.89(4) 2.31(5) 3.173(9) 161(8) .
N3 H3A O3 0.86(4) 2.04(4) 2.884(9) 170(6) .
N4 H4A O6 0.87(4) 2.17(5) 2.999(8) 159(6) 2
N1 H1 O7 0.88(4) 2.13(4) 3.004(9) 175(6) 2

loop_
_geom_torsion_atom_site_label_1
_geom_torsion_atom_site_label_2
_geom_torsion_atom_site_label_3
_geom_torsion_atom_site_label_4
_geom_torsion
O4 C2 C3 N4 -15.9(13)
O5 C2 C3 N4 161.3(7)
O4 C2 C3 C4 109.3(11)
O5 C2 C3 C4 -73.5(9)
N4 C3 C4 C6 63.4(11)
C2 C3 C4 C6 -60.3(10)
N4 C3 C4 C5 -61.5(10)
C2 C3 C4 C5 174.9(8)
O3 C7 C8 N2 -27.9(11)
N4 C7 C8 N2 153.8(7)
O3 C7 C8 C10 93.8(9)
N4 C7 C8 C10 -84.5(8)
N2 C8 C10 C9 -68.7(9)
C7 C8 C10 C9 167.2(7)
N2 C8 C10 C11 57.4(9)
C7 C8 C10 C11 -66.7(9)
C9 C10 C11 C12 -69.6(12)
C8 C10 C11 C12 166.1(9)
N1 C13 C14 C15 56.9(9)
C18 C13 C14 C15 -67.0(10)
N1 C13 C14 C16 -177.5(8)
C18 C13 C14 C16 58.6(11)
C15 C14 C16 C17 -168.2(10)
C13 C14 C16 C17 63.4(12)
N1 C13 C18 O6 149.0(7)
C14 C13 C18 O6 -89.8(10)
N1 C13 C18 N3 -32.9(11)
C14 C13 C18 N3 88.3(9)
N3 C19 C20 O7 134.8(10)
C22 C19 C20 O7 -100.6(11)
N3 C19 C20 O8 -48.8(11)
C22 C19 C20 O8 75.8(9)
N3 C19 C22 C24 -62.9(10)
C20 C19 C22 C24 172.4(7)
N3 C19 C22 C23 174.5(8)
C20 C19 C22 C23 49.8(11)
C18 C13 N1 S1 -64.5(9)
C14 C13 N1 S1 171.6(6)
C7 C8 N2 S1 -84.7(8)
C10 C8 N2 S1 154.4(5)
O6 C18 N3 C19 -1.3(13)
C13 C18 N3 C19 -179.3(7)
C20 C19 N3 C18 -78.5(10)
C22 C19 N3 C18 156.6(8)
O3 C7 N4 C3 -8.9(12)
C8 C7 N4 C3 169.4(7)
C2 C3 N4 C7 -71.2(9)
C4 C3 N4 C7 165.1(8)
O4 C2 O5 C1 -4.1(16)
C3 C2 O5 C1 178.7(9)
O7 C20 O8 C21 -0.8(15)
C19 C20 O8 C21 -177.2(8)
C8 N2 S1 O2 -49.7(6)
C8 N2 S1 O1 -179.4(6)
C8 N2 S1 N1 65.2(7)
C13 N1 S1 O2 -132.2(6)
C13 N1 S1 O1 -0.3(7)
C13 N1 S1 N2 114.0(6)
